data_4109613
loop_
_publ_author_name
'Laura de Quadras'
'Eike B. Bauer'
'Wolfgang Mohr'
'James C. Bohling'
'Thomas B. Peters'
'Jos\'e Miguel Mart\'in-Alvarez'
'Frank Hampel'
'John A. Gladysz'

_publ_section_title
;
 sp Carbon Chains Surrounded by sp3 Carbon Double Helices: Directed
 Syntheses of Wirelike Pt(C\\tbC)nPt Moieties That Are Spanned by Two
 P(CH2)mP Linkages via Alkene Metathesis
;
_journal_name_full 'Journal of the American Chemical Society'
_journal_page_first 8296
_journal_page_last 8309
_journal_paper_doi 10.1021/ja071612n
_journal_volume 129
_journal_year 2007
_chemical_formula_sum 'C112 H120 F10 P4 Pt2'
_chemical_formula_weight 2170.14
_chemical_name_systematic
; 
 ? 
;
_space_group_IT_number 14
_symmetry_cell_setting monoclinic
_symmetry_space_group_name_Hall '-P 2yn'
_symmetry_space_group_name_H-M 'P 1 21/n 1'
_atom_sites_solution_hydrogens geom
_atom_sites_solution_primary direct
_atom_sites_solution_secondary difmap
_audit_creation_method SHELXL-97
_cell_angle_alpha 90.00
_cell_angle_beta 91.1860(12)
_cell_angle_gamma 90.00
_cell_formula_units_Z 2
_cell_length_a 11.8020(3)
_cell_length_b 16.7510(3)
_cell_length_c 25.7330(4)
_cell_measurement_reflns_used 11262
_cell_measurement_temperature 173(2)
_cell_volume 5086.20(18)
_computing_cell_refinement DENZO-SMN
_computing_data_collection 'Nonius Collect'
_computing_data_reduction DENZO-SMN
_computing_molecular_graphics 'SHELXTL NT'
_computing_publication_material 'SHELXTL NT'
_computing_structure_refinement 'SHELXL-97 (Sheldrick, 1997)'
_computing_structure_solution 'SHELXS-97 (Sheldrick, 1990)'
_diffrn_ambient_temperature 173(2)
_diffrn_detector_area_resol_mean 9
_diffrn_measured_fraction_theta_full 0.995
_diffrn_measured_fraction_theta_max 0.995
_diffrn_measurement_device_type 'Nonius KappaCCD'
_diffrn_radiation_monochromator graphite
_diffrn_radiation_source 'fine-focus rotating anode'
_diffrn_radiation_type MoK\a
_diffrn_radiation_wavelength 0.71073
_diffrn_reflns_av_R_equivalents 0.0450
_diffrn_reflns_av_sigmaI/netI 0.0704
_diffrn_reflns_limit_h_max 15
_diffrn_reflns_limit_h_min -15
_diffrn_reflns_limit_k_max 20
_diffrn_reflns_limit_k_min -21
_diffrn_reflns_limit_l_max 33
_diffrn_reflns_limit_l_min -33
_diffrn_reflns_number 20519
_diffrn_reflns_theta_full 27.47
_diffrn_reflns_theta_max 27.47
_diffrn_reflns_theta_min 1.45
_exptl_absorpt_coefficient_mu 2.875
_exptl_absorpt_correction_T_max 0.7619
_exptl_absorpt_correction_T_min 0.5334
_exptl_absorpt_correction_type empirical
_exptl_absorpt_process_details Scalepack
_exptl_crystal_colour yellow
_exptl_crystal_density_diffrn 1.417
_exptl_crystal_description needle
_exptl_crystal_F_000 2196
_exptl_crystal_size_max 0.25
_exptl_crystal_size_mid 0.20
_exptl_crystal_size_min 0.10
_refine_diff_density_max 1.162
_refine_diff_density_min -0.784
_refine_diff_density_rms 0.128
_refine_ls_extinction_method none
_refine_ls_goodness_of_fit_ref 1.060
_refine_ls_hydrogen_treatment mixed
_refine_ls_matrix_type full
_refine_ls_number_parameters 572
_refine_ls_number_reflns 11605
_refine_ls_number_restraints 3
_refine_ls_restrained_S_all 1.064
_refine_ls_R_factor_all 0.0813
_refine_ls_R_factor_gt 0.0492
_refine_ls_shift/su_max 0.129
_refine_ls_shift/su_mean 0.036
_refine_ls_structure_factor_coef Fsqd
_refine_ls_weighting_details 'calc w=1/[\s^2^(Fo^2^)+(0.0639P)^2^+5.1555P] where P=(Fo^2^+2Fc^2^)/3'
_refine_ls_weighting_scheme calc
_refine_ls_wR_factor_gt 0.1187
_refine_ls_wR_factor_ref 0.1344
_reflns_number_gt 8297
_reflns_number_total 11605
_reflns_threshold_expression >2sigma(I)
_cod_data_source_file ja071612nsi20070411_102048.cif
_cod_data_source_block ldq04
_cod_database_code 4109613

loop_
_symmetry_equiv_pos_as_xyz
'x, y, z'
'-x+1/2, y+1/2, -z+1/2'
'-x, -y, -z'
'x-1/2, -y-1/2, z-1/2'

loop_
_atom_site_label
_atom_site_type_symbol
_atom_site_fract_x
_atom_site_fract_y
_atom_site_fract_z
_atom_site_U_iso_or_equiv
_atom_site_adp_type
_atom_site_occupancy
_atom_site_symmetry_multiplicity
_atom_site_calc_flag
_atom_site_refinement_flags
Pt1 Pt 0.442432(18) -0.191838(13) 1.125295(9) 0.03318(9) Uani 1 1 d .
P1 P 0.56353(12) -0.10592(9) 1.16902(6) 0.0319(3) Uani 1 1 d .
C1 C 0.5697(5) -0.2513(3) 1.0942(2) 0.0357(13) Uani 1 1 d .
C1A C 0.3620(6) -0.2783(4) 1.0089(3) 0.0497(16) Uani 1 1 d .
H1AA H 0.4333 -0.3088 1.0053 0.060 Uiso 1 1 calc R
H1AB H 0.3017 -0.3075 0.9894 0.060 Uiso 1 1 calc R
P2 P 0.32532(13) -0.27621(10) 1.07795(6) 0.0347(3) Uani 1 1 d .
C2 C 0.6430(5) -0.2933(4) 1.0751(3) 0.0430(15) Uani 1 1 d .
C2A C 0.3767(10) -0.1975(5) 0.9843(3) 0.082(3) Uani 1 1 d .
H2AA H 0.3067 -0.1661 0.9893 0.099 Uiso 1 1 calc R
H2AB H 0.4394 -0.1694 1.0027 0.099 Uiso 1 1 calc R
C3 C 0.7252(6) -0.3419(4) 1.0555(2) 0.0448(15) Uani 1 1 d .
C3A C 0.4014(9) -0.1994(6) 0.9275(3) 0.083(3) Uani 1 1 d .
H3AA H 0.3349 -0.2227 0.9090 0.100 Uiso 1 1 calc R
H3AB H 0.4091 -0.1436 0.9154 0.100 Uiso 1 1 calc R
C4 C 0.7990(6) -0.3842(4) 1.0392(3) 0.0487(16) Uani 1 1 d .
C4A C 0.5016(9) -0.2433(6) 0.9121(3) 0.086(3) Uani 1 1 d .
H4AA H 0.5046 -0.2451 0.8737 0.104 Uiso 1 1 calc R
H4AB H 0.4970 -0.2989 0.9250 0.104 Uiso 1 1 calc R
C5 C 0.8828(6) -0.4316(5) 1.0224(3) 0.0533(18) Uani 1 1 d .
C5A C 0.6080(11) -0.2045(14) 0.9336(5) 0.215(12) Uani 1 1 d .
H5AA H 0.5940 -0.1465 0.9298 0.257 Uiso 1 1 calc R
H5AB H 0.6065 -0.2152 0.9715 0.257 Uiso 1 1 calc R
C6 C 0.9582(6) -0.4751(5) 1.0080(3) 0.0579(19) Uani 1 1 d .
C6A C 0.7023(17) -0.2126(16) 0.9228(6) 0.252(15) Uani 1 1 d .
H6AA H 0.7036 -0.1962 0.8859 0.302 Uiso 1 1 calc R
H6AB H 0.7120 -0.2713 0.9224 0.302 Uiso 1 1 calc R
C7A C 0.8044(12) -0.1855(7) 0.9426(5) 0.119(4) Uani 1 1 d D
H7AA H 0.8170 -0.1288 0.9334 0.143 Uiso 1 1 calc R
H7AB H 0.8091 -0.1916 0.9808 0.143 Uiso 1 1 calc R
C8A C 0.878(3) -0.2332(14) 0.9191(15) 0.47(3) Uani 1 1 d D
H8AA H 0.8486 -0.2831 0.9346 0.567 Uiso 1 1 calc R
H8AB H 0.8385 -0.2313 0.8847 0.567 Uiso 1 1 calc R
C9A C 0.9658(12) -0.2634(10) 0.9029(11) 0.246(13) Uani 1 1 d D
H9AA H 1.0134 -0.2298 0.9263 0.295 Uiso 1 1 calc R
H9AB H 0.9614 -0.2315 0.8705 0.295 Uiso 1 1 calc R
C10A C 1.0597(14) -0.3052(8) 0.8857(6) 0.153(7) Uani 1 1 d D
H10A H 1.0336 -0.3356 0.8547 0.183 Uiso 1 1 calc R
H10B H 1.1136 -0.2645 0.8731 0.183 Uiso 1 1 calc R
C11 C 0.3045(4) -0.1380(3) 1.1580(2) 0.0323(12) Uani 1 1 d .
C11A C 1.1219(11) -0.3569(9) 0.9152(5) 0.125(5) Uani 1 1 d .
H11A H 1.0682 -0.3960 0.9297 0.150 Uiso 1 1 calc R
H11B H 1.1535 -0.3260 0.9450 0.150 Uiso 1 1 calc R
F12 F 0.2889(4) -0.2393(2) 1.22123(18) 0.0714(13) Uani 1 1 d .
C12 C 0.2473(6) -0.1715(4) 1.1989(3) 0.0446(16) Uani 1 1 d .
C12A C 1.2170(9) -0.4033(8) 0.8933(5) 0.122(5) Uani 1 1 d .
H12A H 1.2603 -0.4289 0.9221 0.147 Uiso 1 1 calc R
H12B H 1.2687 -0.3662 0.8755 0.147 Uiso 1 1 calc R
F13 F 0.0999(4) -0.1769(3) 1.2606(2) 0.0867(16) Uani 1 1 d .
C13 C 0.1509(6) -0.1395(5) 1.2200(3) 0.057(2) Uani 1 1 d .
C13A C 1.1786(7) -0.4665(5) 0.8555(3) 0.066(2) Uani 1 1 d .
H13A H 1.1295 -0.4411 0.8285 0.079 Uiso 1 1 calc R
H13B H 1.1317 -0.5056 0.8742 0.079 Uiso 1 1 calc R
F14 F 0.0074(3) -0.0434(3) 1.21846(19) 0.0866(16) Uani 1 1 d .
C14 C 0.1046(5) -0.0723(5) 1.1992(3) 0.0558(19) Uani 1 1 d .
C14A C 1.2742(7) -0.5120(5) 0.8282(3) 0.064(2) Uani 1 1 d .
H14A H 1.3162 -0.4744 0.8059 0.077 Uiso 1 1 calc R
H14B H 1.3280 -0.5334 0.8547 0.077 Uiso 1 1 calc R
F15 F 0.1138(4) 0.0318(3) 1.1390(2) 0.0972(18) Uani 1 1 d .
C15 C 0.1575(6) -0.0355(5) 1.1584(3) 0.0587(19) Uani 1 1 d .
C15A C 1.2289(6) -0.5796(4) 0.7954(3) 0.0531(17) Uani 1 1 d .
H15A H 1.1730 -0.5576 0.7700 0.064 Uiso 1 1 calc R
H15B H 1.1880 -0.6169 0.8182 0.064 Uiso 1 1 calc R
F16 F 0.3023(4) -0.0310(3) 1.09847(16) 0.0659(12) Uani 1 1 d .
C16 C 0.2573(5) -0.0687(4) 1.1398(2) 0.0473(16) Uani 1 1 d .
C16A C 1.3164(6) -0.6262(5) 0.7661(3) 0.0598(19) Uani 1 1 d .
H16A H 1.3670 -0.6537 0.7915 0.072 Uiso 1 1 calc R
H16B H 1.3632 -0.5884 0.7463 0.072 Uiso 1 1 calc R
C17A C 1.2664(7) -0.6884(4) 0.7285(3) 0.0591(19) Uani 1 1 d .
H17A H 1.2206 -0.6605 0.7014 0.071 Uiso 1 1 calc R
H17B H 1.3294 -0.7157 0.7109 0.071 Uiso 1 1 calc R
C18A C 1.1931(6) -0.7506(4) 0.7538(3) 0.0583(19) Uani 1 1 d .
H18A H 1.1675 -0.7891 0.7269 0.070 Uiso 1 1 calc R
H18B H 1.1249 -0.7239 0.7673 0.070 Uiso 1 1 calc R
C19A C 1.2495(5) -0.7970(4) 0.7982(3) 0.0484(16) Uani 1 1 d .
H19A H 1.2767 -0.7590 0.8251 0.058 Uiso 1 1 calc R
H19B H 1.1927 -0.8323 0.8142 0.058 Uiso 1 1 calc R
C20A C 1.3488(5) -0.8473(4) 0.7804(2) 0.0428(15) Uani 1 1 d .
H20B H 1.3982 -0.8129 0.7592 0.064 Uiso 1 1 calc R
H20A H 1.3187 -0.8898 0.7573 0.064 Uiso 1 1 calc R
C21 C 0.4930(5) -0.0263(3) 1.2040(2) 0.0354(13) Uani 1 1 d .
C22 C 0.4418(5) -0.0444(4) 1.2517(2) 0.0450(15) Uani 1 1 d .
H22A H 0.4480 -0.0968 1.2657 0.054 Uiso 1 1 calc R
C23 C 0.3829(6) 0.0135(4) 1.2782(3) 0.0546(18) Uiso 1 1 d .
H23A H 0.3468 0.0005 1.3098 0.066 Uiso 1 1 calc R
C24 C 0.3764(7) 0.0889(5) 1.2593(3) 0.068(2) Uani 1 1 d .
H24A H 0.3375 0.1286 1.2783 0.081 Uiso 1 1 calc R
C25 C 0.4264(7) 0.1091(5) 1.2121(3) 0.069(2) Uani 1 1 d .
H25A H 0.4215 0.1620 1.1990 0.082 Uiso 1 1 calc R
C26 C 0.4834(6) 0.0499(4) 1.1846(3) 0.0484(16) Uani 1 1 d .
H26A H 0.5159 0.0626 1.1521 0.058 Uiso 1 1 calc R
C31 C 0.6608(5) -0.0538(3) 1.1269(2) 0.0359(13) Uani 1 1 d .
C32 C 0.7527(5) -0.0117(4) 1.1481(3) 0.0486(16) Uani 1 1 d .
H32A H 0.7641 -0.0101 1.1847 0.058 Uiso 1 1 calc R
C33 C 0.8278(6) 0.0278(4) 1.1161(3) 0.061(2) Uani 1 1 d .
H33A H 0.8893 0.0573 1.1308 0.074 Uiso 1 1 calc R
C34 C 0.8127(7) 0.0240(4) 1.0631(3) 0.061(2) Uani 1 1 d .
H34A H 0.8647 0.0504 1.0412 0.073 Uiso 1 1 calc R
C35 C 0.7241(7) -0.0172(4) 1.0415(3) 0.060(2) Uani 1 1 d .
H35A H 0.7145 -0.0193 1.0048 0.072 Uiso 1 1 calc R
C36 C 0.6468(6) -0.0566(4) 1.0734(2) 0.0488(17) Uani 1 1 d .
H36A H 0.5850 -0.0853 1.0582 0.059 Uiso 1 1 calc R
C41 C 0.1740(6) -0.2528(4) 1.0789(2) 0.0464(16) Uani 1 1 d .
C42 C 0.0990(7) -0.2979(6) 1.1062(4) 0.080(3) Uani 1 1 d .
H42A H 0.1233 -0.3462 1.1223 0.096 Uiso 1 1 calc R
C43 C -0.0129(8) -0.2729(9) 1.1105(4) 0.110(4) Uani 1 1 d .
H43A H -0.0638 -0.3031 1.1308 0.132 Uiso 1 1 calc R
C44 C -0.0499(7) -0.2064(7) 1.0862(4) 0.082(3) Uani 1 1 d .
H44A H -0.1272 -0.1912 1.0883 0.098 Uiso 1 1 calc R
C45 C 0.0208(8) -0.1624(7) 1.0594(4) 0.089(3) Uani 1 1 d .
H45A H -0.0055 -0.1154 1.0424 0.107 Uiso 1 1 calc R
C46 C 0.1338(7) -0.1846(5) 1.0562(4) 0.073(2) Uani 1 1 d .
H46A H 0.1844 -0.1515 1.0377 0.088 Uiso 1 1 calc R
C51 C 0.3372(6) -0.3798(4) 1.0990(2) 0.0450(15) Uani 1 1 d .
C52 C 0.2912(10) -0.4411(5) 1.0698(3) 0.098(4) Uani 1 1 d .
H52A H 0.2506 -0.4299 1.0384 0.118 Uiso 1 1 calc R
C53 C 0.3046(12) -0.5184(5) 1.0865(4) 0.122(5) Uani 1 1 d .
H53A H 0.2728 -0.5604 1.0661 0.147 Uiso 1 1 calc R
C54 C 0.3618(9) -0.5369(5) 1.1313(3) 0.077(3) Uani 1 1 d .
H54A H 0.3720 -0.5908 1.1417 0.093 Uiso 1 1 calc R
C55 C 0.4038(6) -0.4761(4) 1.1609(3) 0.060(2) Uani 1 1 d .
H55A H 0.4430 -0.4874 1.1926 0.072 Uiso 1 1 calc R
C56 C 0.3899(5) -0.3974(4) 1.1449(3) 0.0455(15) Uani 1 1 d .
H56A H 0.4176 -0.3554 1.1664 0.055 Uiso 1 1 calc R

loop_
_atom_site_aniso_label
_atom_site_aniso_U_11
_atom_site_aniso_U_22
_atom_site_aniso_U_33
_atom_site_aniso_U_23
_atom_site_aniso_U_13
_atom_site_aniso_U_12
Pt1 0.02531(12) 0.03005(13) 0.04442(14) -0.00562(10) 0.00605(9) 0.00190(10)
P1 0.0224(7) 0.0331(8) 0.0403(8) -0.0031(6) 0.0006(6) 0.0030(6)
C1 0.028(3) 0.033(3) 0.046(3) -0.007(3) 0.002(2) 0.000(3)
C1A 0.050(4) 0.047(4) 0.052(4) -0.009(3) 0.006(3) -0.003(3)
P2 0.0306(8) 0.0338(8) 0.0395(8) -0.0027(7) -0.0033(6) -0.0016(7)
C2 0.034(4) 0.042(4) 0.053(4) 0.002(3) 0.004(3) 0.002(3)
C2A 0.124(8) 0.058(5) 0.066(5) 0.022(4) 0.040(5) 0.029(5)
C3 0.043(4) 0.047(4) 0.045(3) -0.005(3) 0.007(3) 0.013(3)
C3A 0.081(7) 0.105(8) 0.064(5) 0.020(5) 0.020(5) 0.019(6)
C4 0.042(4) 0.050(4) 0.055(4) -0.008(3) -0.001(3) 0.019(3)
C4A 0.116(9) 0.079(6) 0.066(5) 0.003(5) 0.036(6) 0.002(6)
C5 0.040(4) 0.065(5) 0.055(4) -0.009(4) 0.000(3) 0.019(4)
C5A 0.055(8) 0.48(4) 0.109(10) 0.123(15) 0.026(7) 0.044(13)
C6 0.044(4) 0.073(5) 0.056(4) -0.011(4) -0.008(3) 0.026(4)
C6A 0.162(17) 0.49(4) 0.107(11) 0.024(17) 0.013(12) -0.19(2)
C7A 0.133(12) 0.097(9) 0.129(10) 0.004(7) 0.036(9) 0.023(8)
C8A 0.63(7) 0.144(19) 0.67(7) -0.03(3) 0.49(6) 0.04(3)
C9A 0.112(13) 0.133(14) 0.50(4) -0.099(19) 0.119(19) -0.006(11)
C10A 0.190(18) 0.113(12) 0.157(14) -0.035(9) 0.027(12) 0.066(11)
C11 0.020(3) 0.039(3) 0.038(3) -0.014(3) -0.003(2) 0.002(2)
C11A 0.113(10) 0.140(11) 0.123(10) -0.059(9) -0.003(8) 0.045(9)
F12 0.074(3) 0.053(3) 0.089(3) 0.016(2) 0.039(2) 0.006(2)
C12 0.036(4) 0.043(4) 0.055(4) -0.012(3) 0.005(3) -0.003(3)
C12A 0.087(8) 0.145(11) 0.134(9) -0.085(9) -0.033(7) 0.025(7)
F13 0.069(3) 0.099(4) 0.093(3) -0.012(3) 0.050(3) -0.020(3)
C13 0.040(4) 0.070(5) 0.061(4) -0.020(4) 0.021(3) -0.017(4)
C13A 0.063(5) 0.081(6) 0.054(4) 0.002(4) -0.003(4) 0.004(4)
F14 0.037(2) 0.124(4) 0.099(3) -0.039(3) 0.013(2) 0.025(3)
C14 0.029(4) 0.074(5) 0.065(4) -0.027(4) 0.005(3) 0.014(4)
C14A 0.056(5) 0.067(5) 0.069(5) 0.007(4) -0.005(4) 0.009(4)
F15 0.079(4) 0.107(4) 0.106(4) 0.015(3) 0.011(3) 0.063(3)
C15 0.036(4) 0.065(5) 0.075(5) -0.009(4) -0.002(3) 0.023(4)
C15A 0.052(4) 0.056(4) 0.051(4) 0.006(3) -0.004(3) 0.002(4)
F16 0.063(3) 0.070(3) 0.066(3) 0.021(2) 0.014(2) 0.029(2)
C16 0.032(3) 0.059(4) 0.051(4) 0.000(3) 0.001(3) 0.008(3)
C16A 0.053(5) 0.060(5) 0.066(5) 0.018(4) -0.004(4) 0.007(4)
C17A 0.058(5) 0.058(5) 0.061(4) 0.006(4) -0.007(4) 0.012(4)
C18A 0.046(4) 0.053(4) 0.075(5) -0.004(4) -0.016(4) 0.013(3)
C19A 0.030(3) 0.047(4) 0.068(4) 0.002(3) 0.000(3) 0.006(3)
C20A 0.035(4) 0.044(4) 0.050(4) 0.003(3) -0.001(3) 0.005(3)
C21 0.031(3) 0.037(3) 0.038(3) -0.012(3) 0.003(2) 0.001(3)
C22 0.037(4) 0.049(4) 0.048(4) -0.006(3) 0.003(3) 0.001(3)
C24 0.061(5) 0.075(6) 0.068(5) -0.030(4) 0.003(4) 0.018(4)
C25 0.065(5) 0.042(4) 0.100(6) -0.008(4) 0.020(5) 0.016(4)
C26 0.052(4) 0.039(4) 0.055(4) 0.000(3) 0.008(3) 0.010(3)
C31 0.024(3) 0.035(3) 0.049(3) -0.003(3) 0.003(2) 0.008(2)
C32 0.030(3) 0.046(4) 0.069(4) 0.004(3) 0.003(3) 0.000(3)
C33 0.040(4) 0.047(4) 0.097(6) 0.013(4) 0.008(4) -0.005(3)
C34 0.054(5) 0.048(4) 0.082(6) 0.014(4) 0.031(4) 0.002(4)
C35 0.080(6) 0.047(4) 0.054(4) 0.006(3) 0.019(4) 0.001(4)
C36 0.062(5) 0.040(4) 0.045(4) 0.000(3) 0.002(3) -0.004(3)
C41 0.042(4) 0.051(4) 0.045(4) -0.007(3) -0.005(3) -0.008(3)
C42 0.044(5) 0.106(7) 0.090(6) 0.038(5) 0.006(4) -0.011(5)
C43 0.048(6) 0.191(13) 0.091(7) 0.032(8) 0.019(5) -0.014(7)
C44 0.030(4) 0.125(9) 0.091(6) -0.027(6) 0.000(4) 0.007(5)
C45 0.043(5) 0.099(7) 0.125(8) 0.005(6) -0.002(5) 0.000(5)
C46 0.033(4) 0.078(6) 0.108(7) 0.019(5) 0.002(4) 0.004(4)
C51 0.046(4) 0.041(4) 0.047(4) -0.001(3) -0.010(3) 0.003(3)
C52 0.192(12) 0.039(4) 0.061(5) 0.000(4) -0.048(6) -0.026(6)
C53 0.252(16) 0.047(5) 0.066(6) 0.002(4) -0.058(8) -0.033(7)
C54 0.116(8) 0.037(4) 0.079(6) 0.009(4) 0.012(5) 0.001(5)
C55 0.054(5) 0.056(5) 0.068(5) 0.024(4) -0.010(4) -0.004(4)
C56 0.037(4) 0.044(4) 0.056(4) -0.002(3) 0.002(3) 0.001(3)

loop_
_atom_type_symbol
_atom_type_description
_atom_type_scat_dispersion_real
_atom_type_scat_dispersion_imag
_atom_type_scat_source
C C 0.0033 0.0016 'International Tables Vol C Tables 4.2.6.8 and 6.1.1.4'
H H 0.0000 0.0000 'International Tables Vol C Tables 4.2.6.8 and 6.1.1.4'
P P 0.1023 0.0942 'International Tables Vol C Tables 4.2.6.8 and 6.1.1.4'
F F 0.0171 0.0103 'International Tables Vol C Tables 4.2.6.8 and 6.1.1.4'
Pt Pt -1.7033 8.3905 'International Tables Vol C Tables 4.2.6.8 and 6.1.1.4'

loop_
_geom_angle_atom_site_label_1
_geom_angle_atom_site_label_2
_geom_angle_atom_site_label_3
_geom_angle
_geom_angle_site_symmetry_1
_geom_angle_site_symmetry_3
C1 Pt1 C11 175.9(2) . .
C1 Pt1 P1 92.47(17) . .
C11 Pt1 P1 90.80(16) . .
C1 Pt1 P2 85.99(17) . .
C11 Pt1 P2 90.83(16) . .
P1 Pt1 P2 177.31(5) . .
C1 Pt1 Pt1 5.08(17) . 3_747
C11 Pt1 Pt1 171.01(17) . 3_747
P1 Pt1 Pt1 94.72(4) . 3_747
P2 Pt1 Pt1 83.92(4) . 3_747
C21 P1 C31 104.1(3) . .
C21 P1 C20A 102.7(3) . 3_747
C31 P1 C20A 106.0(3) . 3_747
C21 P1 Pt1 114.4(2) . .
C31 P1 Pt1 113.7(2) . .
C20A P1 Pt1 114.6(2) 3_747 .
C2 C1 Pt1 174.9(5) . .
C2A C1A P2 114.9(5) . .
C51 P2 C41 105.6(3) . .
C51 P2 C1A 104.5(3) . .
C41 P2 C1A 105.4(3) . .
C51 P2 Pt1 112.6(2) . .
C41 P2 Pt1 115.9(2) . .
C1A P2 Pt1 111.8(2) . .
C1 C2 C3 177.8(7) . .
C3A C2A C1A 114.8(7) . .
C4 C3 C2 178.5(8) . .
C4A C3A C2A 116.9(8) . .
C3 C4 C5 178.4(8) . .
C3A C4A C5A 110.9(10) . .
C6 C5 C4 178.8(9) . .
C6A C5A C4A 131(2) . .
C5 C6 C6 179.1(12) . 3_747
C5A C6A C7A 135(2) . .
C8A C7A C6A 102(2) . .
C9A C8A C7A 163(4) . .
C8A C9A C10A 174(2) . .
C11A C10A C9A 124.6(18) . .
C16 C11 C12 113.9(5) . .
C16 C11 Pt1 123.5(4) . .
C12 C11 Pt1 122.5(5) . .
C10A C11A C12A 121.6(12) . .
F12 C12 C13 116.7(6) . .
F12 C12 C11 119.0(5) . .
C13 C12 C11 124.3(7) . .
C11A C12A C13A 113.3(9) . .
C14 C13 C12 119.6(6) . .
C14 C13 F13 120.1(6) . .
C12 C13 F13 120.2(7) . .
C12A C13A C14A 115.5(7) . .
F14 C14 C13 119.4(7) . .
F14 C14 C15 121.4(7) . .
C13 C14 C15 119.1(6) . .
C15A C14A C13A 111.9(6) . .
F15 C15 C14 119.1(6) . .
F15 C15 C16 122.1(7) . .
C14 C15 C16 118.8(7) . .
C14A C15A C16A 115.5(6) . .
F16 C16 C11 120.2(5) . .
F16 C16 C15 115.5(6) . .
C11 C16 C15 124.1(6) . .
C15A C16A C17A 114.2(6) . .
C18A C17A C16A 114.3(6) . .
C17A C18A C19A 115.5(6) . .
C20A C19A C18A 112.6(6) . .
C19A C20A P1 116.8(5) . 3_747
C26 C21 C22 118.8(5) . .
C26 C21 P1 122.5(4) . .
C22 C21 P1 118.7(5) . .
C23 C22 C21 120.4(6) . .
C24 C23 C22 120.2(7) . .
C23 C24 C25 121.0(7) . .
C26 C25 C24 118.8(7) . .
C21 C26 C25 120.8(6) . .
C36 C31 C32 118.8(6) . .
C36 C31 P1 120.8(5) . .
C32 C31 P1 120.4(5) . .
C33 C32 C31 120.6(7) . .
C34 C33 C32 119.7(7) . .
C35 C34 C33 120.7(7) . .
C34 C35 C36 120.2(7) . .
C31 C36 C35 120.0(7) . .
C46 C41 C42 117.4(7) . .
C46 C41 P2 120.3(5) . .
C42 C41 P2 122.0(6) . .
C41 C42 C43 119.9(9) . .
C44 C43 C42 120.8(9) . .
C45 C44 C43 120.2(9) . .
C44 C45 C46 120.1(10) . .
C41 C46 C45 121.7(8) . .
C56 C51 C52 118.8(7) . .
C56 C51 P2 119.8(5) . .
C52 C51 P2 121.4(5) . .
C53 C52 C51 119.4(8) . .
C54 C53 C52 122.2(8) . .
C53 C54 C55 118.3(8) . .
C54 C55 C56 120.4(7) . .
C51 C56 C55 120.9(7) . .

loop_
_geom_bond_atom_site_label_1
_geom_bond_atom_site_label_2
_geom_bond_distance
_geom_bond_site_symmetry_2
Pt1 C1 1.984(6) .
Pt1 C11 2.057(5) .
Pt1 P1 2.3052(15) .
Pt1 P2 2.3070(16) .
Pt1 Pt1 18.0247(5) 3_747
P1 C21 1.819(6) .
P1 C31 1.819(6) .
P1 C20A 1.824(6) 3_747
C1 C2 1.227(8) .
C1A C2A 1.506(10) .
C1A P2 1.838(6) .
P2 C51 1.823(7) .
P2 C41 1.829(7) .
C2 C3 1.370(9) .
C2A C3A 1.496(11) .
C3 C4 1.205(8) .
C3A C4A 1.456(12) .
C4 C5 1.347(9) .
C4A C5A 1.51(2) .
C5 C6 1.214(9) .
C5A C6A 1.16(2) .
C6 C6 1.362(13) 3_747
C6A C7A 1.375(19) .
C7A C8A 1.331(12) .
C8A C9A 1.238(13) .
C9A C10A 1.391(12) .
C10A C11A 1.357(17) .
C11 C16 1.366(9) .
C11 C12 1.379(8) .
C11A C12A 1.486(14) .
F12 C12 1.361(8) .
C12 C13 1.381(9) .
C12A C13A 1.501(12) .
F13 C13 1.368(8) .
C13 C14 1.357(11) .
C13A C14A 1.542(10) .
F14 C14 1.349(7) .
C14 C15 1.378(11) .
C14A C15A 1.504(10) .
F15 C15 1.333(9) .
C15 C16 1.397(9) .
C15A C16A 1.509(10) .
F16 C16 1.354(7) .
C16A C17A 1.532(11) .
C17A C18A 1.512(10) .
C18A C19A 1.523(9) .
C19A C20A 1.521(8) .
C20A P1 1.824(6) 3_747
C21 C26 1.375(9) .
C21 C22 1.414(8) .
C22 C23 1.382(9) .
C23 C24 1.354(11) .
C24 C25 1.403(11) .
C25 C26 1.398(9) .
C31 C36 1.385(9) .
C31 C32 1.394(9) .
C32 C33 1.390(9) .
C33 C34 1.374(11) .
C34 C35 1.362(11) .
C35 C36 1.404(9) .
C41 C46 1.364(10) .
C41 C42 1.369(10) .
C42 C43 1.393(13) .
C43 C44 1.346(15) .
C44 C45 1.318(13) .
C45 C46 1.389(11) .
C51 C56 1.356(9) .
C51 C52 1.376(10) .
C52 C53 1.373(12) .
C53 C54 1.358(13) .
C54 C55 1.359(11) .
C55 C56 1.389(9) .

loop_
_geom_torsion_atom_site_label_1
_geom_torsion_atom_site_label_2
_geom_torsion_atom_site_label_3
_geom_torsion_atom_site_label_4
_geom_torsion
_geom_torsion_site_symmetry_1
_geom_torsion_site_symmetry_4
C1 Pt1 P1 C21 175.6(3) . .
C11 Pt1 P1 C21 -6.9(3) . .
P2 Pt1 P1 C21 120.5(11) . .
Pt1 Pt1 P1 C21 -179.8(2) 3_747 .
C1 Pt1 P1 C31 56.2(3) . .
C11 Pt1 P1 C31 -126.3(3) . .
P2 Pt1 P1 C31 1.1(12) . .
Pt1 Pt1 P1 C31 60.8(2) 3_747 .
C1 Pt1 P1 C20A -66.0(3) . 3_747
C11 Pt1 P1 C20A 111.4(3) . 3_747
P2 Pt1 P1 C20A -121.1(11) . 3_747
Pt1 Pt1 P1 C20A -61.5(2) 3_747 3_747
C11 Pt1 C1 C2 6(9) . .
P1 Pt1 C1 C2 149(6) . .
P2 Pt1 C1 C2 -33(6) . .
Pt1 Pt1 C1 C2 32(5) 3_747 .
C2A C1A P2 C51 -170.6(7) . .
C2A C1A P2 C41 78.3(7) . .
C2A C1A P2 Pt1 -48.5(7) . .
C1 Pt1 P2 C51 65.2(3) . .
C11 Pt1 P2 C51 -112.1(3) . .
P1 Pt1 P2 C51 120.4(11) . .
Pt1 Pt1 P2 C51 60.6(2) 3_747 .
C1 Pt1 P2 C41 -173.0(3) . .
C11 Pt1 P2 C41 9.7(3) . .
P1 Pt1 P2 C41 -117.8(11) . .
Pt1 Pt1 P2 C41 -177.6(2) 3_747 .
C1 Pt1 P2 C1A -52.1(3) . .
C11 Pt1 P2 C1A 130.6(3) . .
P1 Pt1 P2 C1A 3.1(12) . .
Pt1 Pt1 P2 C1A -56.8(3) 3_747 .
Pt1 C1 C2 C3 -65(23) . .
P2 C1A C2A C3A -177.4(7) . .
C1 C2 C3 C4 -51(43) . .
C1A C2A C3A C4A -58.1(13) . .
C2 C3 C4 C5 13(56) . .
C2A C3A C4A C5A -65.1(12) . .
C3 C4 C5 C6 45(65) . .
C3A C4A C5A C6A -165(2) . .
C4 C5 C6 C6 49(94) . 3_747
C4A C5A C6A C7A -173.6(19) . .
C5A C6A C7A C8A 166(3) . .
C6A C7A C8A C9A 170(12) . .
C7A C8A C9A C10A 141(25) . .
C8A C9A C10A C11A -59(34) . .
C1 Pt1 C11 C16 -136(3) . .
P1 Pt1 C11 C16 81.3(5) . .
P2 Pt1 C11 C16 -96.5(5) . .
Pt1 Pt1 C11 C16 -150.6(8) 3_747 .
C1 Pt1 C11 C12 40(3) . .
P1 Pt1 C11 C12 -102.5(5) . .
P2 Pt1 C11 C12 79.6(5) . .
Pt1 Pt1 C11 C12 25.5(13) 3_747 .
C9A C10A C11A C12A 176.1(15) . .
C16 C11 C12 F12 -178.0(6) . .
Pt1 C11 C12 F12 5.6(8) . .
C16 C11 C12 C13 0.1(9) . .
Pt1 C11 C12 C13 -176.3(5) . .
C10A C11A C12A C13A -70(2) . .
F12 C12 C13 C14 -179.4(6) . .
C11 C12 C13 C14 2.4(11) . .
F12 C12 C13 F13 -1.7(10) . .
C11 C12 C13 F13 -179.9(6) . .
C11A C12A C13A C14A 175.3(10) . .
C12 C13 C14 F14 176.9(6) . .
F13 C13 C14 F14 -0.8(11) . .
C12 C13 C14 C15 -2.5(11) . .
F13 C13 C14 C15 179.8(7) . .
C12A C13A C14A C15A 174.1(9) . .
F14 C14 C15 F15 2.7(11) . .
C13 C14 C15 F15 -178.0(7) . .
F14 C14 C15 C16 -179.3(6) . .
C13 C14 C15 C16 0.1(11) . .
C13A C14A C15A C16A 178.6(6) . .
C12 C11 C16 F16 -177.5(6) . .
Pt1 C11 C16 F16 -1.1(9) . .
C12 C11 C16 C15 -2.7(10) . .
Pt1 C11 C16 C15 173.7(6) . .
F15 C15 C16 F16 -4.2(11) . .
C14 C15 C16 F16 177.7(7) . .
F15 C15 C16 C11 -179.2(7) . .
C14 C15 C16 C11 2.7(11) . .
C14A C15A C16A C17A -173.5(6) . .
C15A C16A C17A C18A -58.8(8) . .
C16A C17A C18A C19A -55.9(9) . .
C17A C18A C19A C20A -64.0(8) . .
C18A C19A C20A P1 171.2(5) . 3_747
C31 P1 C21 C26 24.5(6) . .
C20A P1 C21 C26 135.0(6) 3_747 .
Pt1 P1 C21 C26 -100.1(5) . .
C31 P1 C21 C22 -158.4(5) . .
C20A P1 C21 C22 -47.9(6) 3_747 .
Pt1 P1 C21 C22 77.0(5) . .
C26 C21 C22 C23 0.3(10) . .
P1 C21 C22 C23 -176.9(5) . .
C21 C22 C23 C24 -1.9(11) . .
C22 C23 C24 C25 1.7(12) . .
C23 C24 C25 C26 0.0(13) . .
C22 C21 C26 C25 1.5(10) . .
P1 C21 C26 C25 178.6(6) . .
C24 C25 C26 C21 -1.6(12) . .
C21 P1 C31 C36 -114.6(5) . .
C20A P1 C31 C36 137.4(5) 3_747 .
Pt1 P1 C31 C36 10.6(5) . .
C21 P1 C31 C32 67.0(5) . .
C20A P1 C31 C32 -40.9(6) 3_747 .
Pt1 P1 C31 C32 -167.8(4) . .
C36 C31 C32 C33 1.1(9) . .
P1 C31 C32 C33 179.6(5) . .
C31 C32 C33 C34 -1.4(10) . .
C32 C33 C34 C35 0.9(11) . .
C33 C34 C35 C36 -0.1(11) . .
C32 C31 C36 C35 -0.4(9) . .
P1 C31 C36 C35 -178.8(5) . .
C34 C35 C36 C31 -0.1(10) . .
C51 P2 C41 C46 -168.0(6) . .
C1A P2 C41 C46 -57.7(7) . .
Pt1 P2 C41 C46 66.6(7) . .
C51 P2 C41 C42 18.6(7) . .
C1A P2 C41 C42 128.9(7) . .
Pt1 P2 C41 C42 -106.8(7) . .
C46 C41 C42 C43 -0.7(14) . .
P2 C41 C42 C43 172.9(8) . .
C41 C42 C43 C44 2.8(17) . .
C42 C43 C44 C45 -2.5(18) . .
C43 C44 C45 C46 0.2(16) . .
C42 C41 C46 C45 -1.6(13) . .
P2 C41 C46 C45 -175.3(7) . .
C44 C45 C46 C41 2.0(16) . .
C41 P2 C51 C56 -113.4(6) . .
C1A P2 C51 C56 135.7(6) . .
Pt1 P2 C51 C56 14.1(6) . .
C41 P2 C51 C52 65.0(8) . .
C1A P2 C51 C52 -46.0(8) . .
Pt1 P2 C51 C52 -167.6(7) . .
C56 C51 C52 C53 -3.2(16) . .
P2 C51 C52 C53 178.5(10) . .
C51 C52 C53 C54 0(2) . .
C52 C53 C54 C55 1.9(19) . .
C53 C54 C55 C56 -1.1(14) . .
C52 C51 C56 C55 4.1(11) . .
P2 C51 C56 C55 -177.6(5) . .
C54 C55 C56 C51 -2.0(11) . .
